data_7024240
loop_
_publ_author_name
'Ross, Tamsyn M.'
'Neville, Suzanne M.'
'Innes, David S.'
'Turner, David R.'
'Moubaraki, Boujemaa'
'Murray, Keith S.'

_publ_section_title
;
 Spin crossover in iron(III) Schiff-base 1-D chain complexes.
;
_journal_issue 1
_journal_name_full 'Dalton transactions (Cambridge, England : 2003)'
_journal_page_first 149
_journal_page_last 159
_journal_paper_doi 10.1039/b913234a
_journal_volume 39
_journal_year 2010
_chemical_formula_moiety
;
C24 H20 B, C12 H11 N2
;
_chemical_formula_sum 'C36 H31 B N2'
_chemical_formula_weight 502.44
_chemical_name_common 5a1
_chemical_name_systematic
;
1,2-transvinylpyridine tetraphenylborate
;
_space_group_IT_number 14
_symmetry_cell_setting monoclinic
_symmetry_space_group_name_Hall '-P 2yn'
_symmetry_space_group_name_H-M 'P 1 21/n 1'
_atom_sites_solution_hydrogens geom
_atom_sites_solution_primary direct
_atom_sites_solution_secondary difmap
_audit_creation_date '9 November 2005'
_audit_creation_method SHELXL-97
_cell_angle_alpha 90.00
_cell_angle_beta 101.464(3)
_cell_angle_gamma 90.00
_cell_formula_units_Z 4
_cell_length_a 11.3875(10)
_cell_length_b 10.4827(8)
_cell_length_c 23.361(2)
_cell_measurement_reflns_used 5396
_cell_measurement_temperature 123(1)
_cell_measurement_theta_max 25.00
_cell_measurement_theta_min 1.86
_cell_volume 2733.0(4)
_computing_cell_refinement 'Bruker SMART (Bruker)'
_computing_data_collection 'Bruker SMART (Bruker)'
_computing_data_reduction 'Bruker SAINT (Bruker)'
_computing_molecular_graphics 'X-Seed (Barbour, 1999)'
_computing_publication_material 'CIFTAB (Sheldrick, 1997)'
_computing_structure_refinement 'SHELXL-97 (Sheldrick, 1997)'
_computing_structure_solution 'SHELXS-97 (Sheldrick, 1990)'
_diffrn_ambient_temperature 123(1)
_diffrn_measured_fraction_theta_full 0.843
_diffrn_measured_fraction_theta_max 0.843
_diffrn_measurement_device_type 'Bruker X8 Apex II CCD'
_diffrn_measurement_method 'phi and omega scans'
_diffrn_radiation_monochromator graphite
_diffrn_radiation_source 'fine-focus sealed tube'
_diffrn_radiation_type MoK\a
_diffrn_radiation_wavelength 0.71073
_diffrn_reflns_av_R_equivalents 0.1226
_diffrn_reflns_av_sigmaI/netI 0.0997
_diffrn_reflns_limit_h_max 13
_diffrn_reflns_limit_h_min -6
_diffrn_reflns_limit_k_max 5
_diffrn_reflns_limit_k_min -12
_diffrn_reflns_limit_l_max 25
_diffrn_reflns_limit_l_min -26
_diffrn_reflns_number 5395
_diffrn_reflns_theta_full 25.00
_diffrn_reflns_theta_max 25.00
_diffrn_reflns_theta_min 1.86
_exptl_absorpt_coefficient_mu 0.070
_exptl_absorpt_correction_T_max 0.9930
_exptl_absorpt_correction_T_min 0.9793
_exptl_absorpt_correction_type multi-scan
_exptl_absorpt_process_details SADABS
_exptl_crystal_colour yellow
_exptl_crystal_density_diffrn 1.221
_exptl_crystal_density_method 'not measured'
_exptl_crystal_description needle
_exptl_crystal_F_000 1064
_exptl_crystal_size_max 0.30
_exptl_crystal_size_mid 0.10
_exptl_crystal_size_min 0.10
_refine_diff_density_max 0.346
_refine_diff_density_min -0.405
_refine_diff_density_rms 0.096
_refine_ls_extinction_expression Fc^*^=kFc[1+0.001xFc^2^\l^3^/sin(2\q)]^-1/4^
_refine_ls_extinction_method none
_refine_ls_goodness_of_fit_ref 1.111
_refine_ls_hydrogen_treatment mixed
_refine_ls_matrix_type full
_refine_ls_number_parameters 373
_refine_ls_number_reflns 4063
_refine_ls_number_restraints 1
_refine_ls_restrained_S_all 1.110
_refine_ls_R_factor_all 0.1058
_refine_ls_R_factor_gt 0.0771
_refine_ls_shift/su_max 0.000
_refine_ls_shift/su_mean 0.000
_refine_ls_structure_factor_coef Fsqd
_refine_ls_weighting_details 'calc w=1/[\s^2^(Fo^2^)+(0.2000P)^2^+0.0000P] where P=(Fo^2^+2Fc^2^)/3'
_refine_ls_weighting_scheme calc
_refine_ls_wR_factor_gt 0.2023
_refine_ls_wR_factor_ref 0.2338
_reflns_number_gt 3153
_reflns_number_total 4063
_reflns_threshold_expression >2sigma(I)
_cod_data_source_file b913234a.txt
_cod_data_source_block 5a1
_cod_depositor_comments
;
The following automatic conversions were performed:

'_exptl_absorpt_correction_type' value 'Multi-scan' changed to
'multi-scan' according to
/home/saulius/struct/CIF-dictionaries/cif_core.dic dictionary named
'cif_core.dic' version 2.4.2 from 2011-04-26.

Automatic conversion script
Id: cif_fix_values 1891 2012-01-12 08:04:46Z andrius 
;
_cod_original_sg_symbol_H-M P21/n
_cod_database_code 7024240

loop_
_symmetry_equiv_pos_as_xyz
'x, y, z'
'-x+1/2, y+1/2, -z+1/2'
'-x, -y, -z'
'x-1/2, -y-1/2, z-1/2'

loop_
_atom_site_label
_atom_site_type_symbol
_atom_site_fract_x
_atom_site_fract_y
_atom_site_fract_z
_atom_site_U_iso_or_equiv
_atom_site_adp_type
_atom_site_occupancy
_atom_site_symmetry_multiplicity
_atom_site_calc_flag
_atom_site_refinement_flags
_atom_site_disorder_assembly
_atom_site_disorder_group
N1 N 0.3621(2) 0.1943(3) 0.56128(14) 0.0281(7) Uani 1 1 d . . .
N2 N -0.0272(2) 0.2773(3) 0.17350(14) 0.0286(7) Uani 1 1 d D . .
C25 C 0.5728(3) 0.1015(3) 0.13842(16) 0.0255(8) Uani 1 1 d . . .
C24 C 0.2895(3) 0.0761(3) 0.11180(17) 0.0295(9) Uani 1 1 d . . .
H24 H 0.3280 0.0143 0.1389 0.035 Uiso 1 1 calc R . .
C13 C 0.5466(3) 0.3478(3) 0.13157(16) 0.0237(8) Uani 1 1 d . . .
C26 C 0.5534(3) 0.0214(3) 0.08929(16) 0.0269(8) Uani 1 1 d . . .
H26 H 0.4799 0.0288 0.0619 0.032 Uiso 1 1 calc R . .
C28 C 0.7450(3) -0.0813(3) 0.11722(19) 0.0346(10) Uani 1 1 d . . .
H28 H 0.8017 -0.1431 0.1104 0.042 Uiso 1 1 calc R . .
C1 C 0.2786(3) 0.2821(4) 0.54387(19) 0.0348(9) Uani 1 1 d . . .
H1 H 0.2642 0.3441 0.5713 0.042 Uiso 1 1 calc R . .
C16 C 0.6754(3) 0.5614(3) 0.09989(19) 0.0338(9) Uani 1 1 d . . .
H16 H 0.7172 0.6332 0.0893 0.041 Uiso 1 1 calc R . .
C27 C 0.6368(3) -0.0685(3) 0.07876(19) 0.0332(9) Uani 1 1 d . . .
H27 H 0.6190 -0.1211 0.0450 0.040 Uiso 1 1 calc R . .
C20 C 0.2839(3) 0.2800(3) 0.06912(17) 0.0302(9) Uani 1 1 d . . .
H20 H 0.3177 0.3620 0.0661 0.036 Uiso 1 1 calc R . .
C30 C 0.6849(3) 0.0865(3) 0.17594(17) 0.0283(8) Uani 1 1 d . . .
H30 H 0.7038 0.1394 0.2095 0.034 Uiso 1 1 calc R . .
C18 C 0.5511(3) 0.3765(3) 0.07344(17) 0.0291(9) Uani 1 1 d . . .
H18 H 0.5102 0.3219 0.0435 0.035 Uiso 1 1 calc R . .
C23 C 0.1789(3) 0.0463(3) 0.07786(17) 0.0322(9) Uani 1 1 d . . .
H23 H 0.1433 -0.0343 0.0820 0.039 Uiso 1 1 calc R . .
C5 C 0.3797(3) 0.1078(4) 0.52189(18) 0.0326(9) Uani 1 1 d . . .
H5 H 0.4384 0.0435 0.5335 0.039 Uiso 1 1 calc R . .
C17 C 0.6126(3) 0.4810(3) 0.05747(19) 0.0319(9) Uani 1 1 d . . .
H17 H 0.6115 0.4973 0.0174 0.038 Uiso 1 1 calc R . .
C34 C 0.4435(3) 0.2559(4) 0.33614(19) 0.0374(10) Uani 1 1 d . . .
H34 H 0.4403 0.2670 0.3762 0.045 Uiso 1 1 calc R . .
C31 C 0.4650(3) 0.2257(3) 0.21728(17) 0.0278(8) Uani 1 1 d . . .
C14 C 0.6127(3) 0.4312(4) 0.17279(18) 0.0321(9) Uani 1 1 d . . .
H14 H 0.6144 0.4161 0.2130 0.039 Uiso 1 1 calc R . .
C19 C 0.3475(3) 0.1927(3) 0.10818(17) 0.0262(8) Uani 1 1 d . . .
C21 C 0.1731(3) 0.2526(4) 0.03425(19) 0.0349(10) Uani 1 1 d . . .
H21 H 0.1334 0.3150 0.0078 0.042 Uiso 1 1 calc R . .
C32 C 0.4985(3) 0.1310(4) 0.25950(18) 0.0336(9) Uani 1 1 d . . .
H32 H 0.5296 0.0531 0.2480 0.040 Uiso 1 1 calc R . .
C12 C 0.0822(3) 0.2274(4) 0.18723(19) 0.0353(10) Uani 1 1 d . . .
H12 H 0.1256 0.2106 0.1573 0.042 Uiso 1 1 calc R . .
B1 B 0.4820(3) 0.2173(4) 0.14964(19) 0.0251(9) Uani 1 1 d . . .
C8 C -0.0888(3) 0.3039(4) 0.21532(19) 0.0354(10) Uani 1 1 d . . .
H8 H -0.1669 0.3394 0.2051 0.042 Uiso 1 1 calc R . .
C33 C 0.4886(3) 0.1446(4) 0.31669(19) 0.0399(10) Uani 1 1 d . . .
H33 H 0.5130 0.0769 0.3434 0.048 Uiso 1 1 calc R . .
C35 C 0.4035(3) 0.3500(4) 0.29563(19) 0.0395(10) Uani 1 1 d . . .
H35 H 0.3687 0.4255 0.3074 0.047 Uiso 1 1 calc R . .
C29 C 0.7700(3) -0.0028(4) 0.16594(18) 0.0337(9) Uani 1 1 d . . .
H29 H 0.8446 -0.0097 0.1925 0.040 Uiso 1 1 calc R . .
C15 C 0.6759(3) 0.5351(4) 0.1574(2) 0.0364(10) Uani 1 1 d . . .
H15 H 0.7198 0.5884 0.1870 0.044 Uiso 1 1 calc R . .
C36 C 0.4137(3) 0.3353(4) 0.23801(18) 0.0337(9) Uani 1 1 d . . .
H36 H 0.3851 0.4016 0.2111 0.040 Uiso 1 1 calc R . .
C22 C 0.1201(3) 0.1340(4) 0.03789(19) 0.0374(10) Uani 1 1 d . . .
H22 H 0.0453 0.1137 0.0135 0.045 Uiso 1 1 calc R . .
C9 C -0.0407(4) 0.2805(4) 0.2716(2) 0.0490(12) Uani 1 1 d . A .
H9 H -0.0851 0.3006 0.3008 0.059 Uiso 1 1 calc R . .
C2 C 0.2122(4) 0.2876(4) 0.4883(2) 0.0481(12) Uani 1 1 d . . .
H2 H 0.1533 0.3522 0.4780 0.058 Uiso 1 1 calc R . .
C11 C 0.1319(4) 0.2004(5) 0.2428(2) 0.0542(14) Uani 1 1 d . A .
H11 H 0.2090 0.1621 0.2513 0.065 Uiso 1 1 calc R . .
C4 C 0.3170(4) 0.1079(5) 0.4657(2) 0.0494(12) Uani 1 1 d . . .
H4 H 0.3329 0.0444 0.4392 0.059 Uiso 1 1 calc R . .
C3 C 0.2308(4) 0.1993(5) 0.4470(2) 0.0583(16) Uani 1 1 d . . .
C10 C 0.0734(5) 0.2273(5) 0.2880(2) 0.0583(16) Uani 1 1 d . . .
H2A H -0.064(4) 0.284(5) 0.1369(8) 0.070 Uiso 1 1 d D . .
C7A C 0.1538(8) 0.1813(8) 0.3417(4) 0.0268(18) Uani 0.50 1 d P A 1
H7A H 0.2129 0.1185 0.3397 0.032 Uiso 0.50 1 calc PR A 1
C6A C 0.1416(9) 0.2302(9) 0.3934(4) 0.0295(19) Uani 0.50 1 d P A 1
H6A H 0.0759 0.2845 0.3956 0.035 Uiso 0.50 1 calc PR A 1
C7B C 0.0967(8) 0.2385(8) 0.3553(6) 0.038(2) Uani 0.50 1 d P A 2
H7B H 0.0470 0.2846 0.3763 0.046 Uiso 0.50 1 calc PR A 2
C6B C 0.1936(8) 0.1762(8) 0.3799(5) 0.0322(19) Uani 0.50 1 d P A 2
H6B H 0.2370 0.1223 0.3589 0.039 Uiso 0.50 1 calc PR A 2

loop_
_atom_site_aniso_label
_atom_site_aniso_U_11
_atom_site_aniso_U_22
_atom_site_aniso_U_33
_atom_site_aniso_U_23
_atom_site_aniso_U_13
_atom_site_aniso_U_12
N1 0.0232(15) 0.0312(16) 0.030(2) -0.0010(14) 0.0053(12) 0.0006(12)
N2 0.0260(16) 0.0307(16) 0.027(2) -0.0027(14) 0.0004(13) -0.0045(12)
C25 0.0263(17) 0.0220(17) 0.030(2) 0.0067(15) 0.0104(14) -0.0009(13)
C24 0.0281(18) 0.0283(18) 0.035(2) 0.0040(16) 0.0123(16) 0.0057(14)
C13 0.0226(17) 0.0216(16) 0.028(2) -0.0026(15) 0.0064(14) 0.0065(13)
C26 0.0265(18) 0.0220(17) 0.032(2) -0.0003(15) 0.0063(15) 0.0000(13)
C28 0.034(2) 0.0253(18) 0.049(3) 0.0044(18) 0.0186(18) 0.0046(15)
C1 0.031(2) 0.032(2) 0.043(3) 0.0069(18) 0.0113(17) -0.0032(16)
C16 0.0278(19) 0.0223(17) 0.053(3) 0.0045(17) 0.0117(17) -0.0028(14)
C27 0.033(2) 0.0286(18) 0.041(3) -0.0032(18) 0.0166(17) 0.0000(15)
C20 0.0223(18) 0.0280(18) 0.041(3) 0.0014(17) 0.0074(15) 0.0012(14)
C30 0.0290(18) 0.0298(18) 0.028(2) 0.0009(16) 0.0092(15) 0.0006(14)
C18 0.0211(17) 0.0288(18) 0.037(2) -0.0025(17) 0.0054(15) -0.0003(14)
C23 0.0299(19) 0.0288(18) 0.040(3) -0.0037(17) 0.0119(16) -0.0027(15)
C5 0.0287(19) 0.0309(19) 0.041(3) -0.0018(18) 0.0136(16) -0.0030(15)
C17 0.0269(18) 0.0306(19) 0.041(2) 0.0082(17) 0.0128(16) 0.0040(15)
C34 0.038(2) 0.050(2) 0.028(2) -0.0030(19) 0.0158(17) -0.0041(18)
C31 0.0208(17) 0.0296(18) 0.034(2) -0.0004(16) 0.0075(14) -0.0005(13)
C14 0.0324(19) 0.033(2) 0.032(2) -0.0010(17) 0.0087(16) 0.0001(15)
C19 0.0240(17) 0.0249(17) 0.033(2) -0.0017(15) 0.0128(15) 0.0043(13)
C21 0.0284(19) 0.035(2) 0.041(3) 0.0063(18) 0.0067(16) 0.0077(16)
C32 0.040(2) 0.0295(19) 0.036(3) 0.0018(17) 0.0181(17) 0.0071(16)
C12 0.033(2) 0.036(2) 0.039(3) -0.0017(18) 0.0111(17) 0.0044(16)
B1 0.0222(19) 0.0249(19) 0.027(3) -0.0033(17) 0.0020(16) -0.0018(15)
C8 0.032(2) 0.0286(19) 0.048(3) -0.0022(18) 0.0126(18) -0.0029(15)
C33 0.039(2) 0.046(2) 0.037(3) 0.005(2) 0.0137(17) 0.0063(18)
C35 0.038(2) 0.035(2) 0.048(3) -0.008(2) 0.0160(19) 0.0007(17)
C29 0.0271(18) 0.033(2) 0.042(3) 0.0079(18) 0.0096(16) 0.0043(15)
C15 0.0289(19) 0.0280(19) 0.051(3) -0.0082(18) 0.0045(17) -0.0041(15)
C36 0.035(2) 0.0314(19) 0.037(3) -0.0018(18) 0.0137(16) 0.0036(15)
C22 0.0234(19) 0.039(2) 0.050(3) -0.0072(19) 0.0071(17) -0.0008(16)
C9 0.070(3) 0.051(3) 0.033(3) -0.016(2) 0.026(2) -0.033(2)
C2 0.034(2) 0.047(3) 0.057(3) 0.026(2) -0.008(2) -0.0108(18)
C11 0.030(2) 0.054(3) 0.070(4) 0.028(3) -0.010(2) -0.0034(19)
C4 0.069(3) 0.052(3) 0.033(3) -0.010(2) 0.022(2) -0.030(2)
C3 0.059(3) 0.065(3) 0.039(3) 0.025(3) -0.018(2) -0.041(3)
C10 0.066(3) 0.066(3) 0.032(3) 0.013(2) -0.016(2) -0.047(3)
C7A 0.023(4) 0.032(4) 0.021(5) 0.000(4) -0.005(4) -0.006(3)
C6A 0.023(4) 0.027(4) 0.038(6) -0.006(4) 0.003(4) -0.002(4)
C7B 0.026(5) 0.028(4) 0.069(9) -0.001(5) 0.030(5) 0.008(4)
C6B 0.032(5) 0.024(4) 0.045(7) 0.002(4) 0.018(5) 0.003(4)

loop_
_atom_type_symbol
_atom_type_description
_atom_type_scat_dispersion_real
_atom_type_scat_dispersion_imag
_atom_type_scat_source
C C 0.0033 0.0016 'International Tables Vol C Tables 4.2.6.8 and 6.1.1.4'
H H 0.0000 0.0000 'International Tables Vol C Tables 4.2.6.8 and 6.1.1.4'
B B 0.0013 0.0007 'International Tables Vol C Tables 4.2.6.8 and 6.1.1.4'
N N 0.0061 0.0033 'International Tables Vol C Tables 4.2.6.8 and 6.1.1.4'

loop_
_geom_angle_atom_site_label_1
_geom_angle_atom_site_label_2
_geom_angle_atom_site_label_3
_geom_angle
C1 N1 C5 117.1(3)
C12 N2 C8 120.5(3)
C12 N2 H2A 121(4)
C8 N2 H2A 118(4)
C26 C25 C30 114.7(3)
C26 C25 B1 124.7(3)
C30 C25 B1 120.2(3)
C23 C24 C19 123.3(4)
C23 C24 H24 118.4
C19 C24 H24 118.4
C14 C13 C18 114.4(3)
C14 C13 B1 123.2(3)
C18 C13 B1 122.0(3)
C27 C26 C25 123.2(3)
C27 C26 H26 118.4
C25 C26 H26 118.4
C27 C28 C29 119.1(3)
C27 C28 H28 120.4
C29 C28 H28 120.4
N1 C1 C2 123.2(4)
N1 C1 H1 118.4
C2 C1 H1 118.4
C15 C16 C17 118.7(3)
C15 C16 H16 120.7
C17 C16 H16 120.7
C28 C27 C26 120.2(4)
C28 C27 H27 119.9
C26 C27 H27 119.9
C21 C20 C19 122.9(3)
C21 C20 H20 118.6
C19 C20 H20 118.6
C29 C30 C25 122.9(4)
C29 C30 H30 118.6
C25 C30 H30 118.6
C17 C18 C13 123.1(4)
C17 C18 H18 118.5
C13 C18 H18 118.5
C22 C23 C24 120.0(3)
C22 C23 H23 120.0
C24 C23 H23 120.0
N1 C5 C4 122.8(4)
N1 C5 H5 118.6
C4 C5 H5 118.6
C16 C17 C18 120.2(4)
C16 C17 H17 119.9
C18 C17 H17 119.9
C35 C34 C33 118.0(4)
C35 C34 H34 121.0
C33 C34 H34 121.0
C32 C31 C36 114.1(3)
C32 C31 B1 125.2(3)
C36 C31 B1 120.7(3)
C15 C14 C13 123.0(4)
C15 C14 H14 118.5
C13 C14 H14 118.5
C20 C19 C24 115.1(3)
C20 C19 B1 125.4(3)
C24 C19 B1 119.5(3)
C20 C21 C22 120.2(4)
C20 C21 H21 119.9
C22 C21 H21 119.9
C33 C32 C31 123.4(3)
C33 C32 H32 118.3
C31 C32 H32 118.3
N2 C12 C11 120.8(4)
N2 C12 H12 119.6
C11 C12 H12 119.6
C31 B1 C13 110.4(3)
C31 B1 C25 113.1(3)
C13 B1 C25 104.2(3)
C31 B1 C19 107.4(3)
C13 B1 C19 112.7(3)
C25 B1 C19 109.1(3)
N2 C8 C9 120.3(4)
N2 C8 H8 119.8
C9 C8 H8 119.8
C32 C33 C34 121.0(4)
C32 C33 H33 119.5
C34 C33 H33 119.5
C34 C35 C36 120.5(4)
C34 C35 H35 119.7
C36 C35 H35 119.7
C28 C29 C30 119.9(4)
C28 C29 H29 120.1
C30 C29 H29 120.1
C16 C15 C14 120.6(4)
C16 C15 H15 119.7
C14 C15 H15 119.7
C35 C36 C31 122.9(4)
C35 C36 H36 118.5
C31 C36 H36 118.5
C23 C22 C21 118.5(3)
C23 C22 H22 120.8
C21 C22 H22 120.8
C8 C9 C10 121.2(4)
C8 C9 H9 119.4
C10 C9 H9 119.4
C1 C2 C3 120.1(4)
C1 C2 H2 120.0
C3 C2 H2 120.0
C12 C11 C10 121.5(4)
C12 C11 H11 119.3
C10 C11 H11 119.3
C5 C4 C3 120.5(4)
C5 C4 H4 119.7
C3 C4 H4 119.7
C4 C3 C2 116.3(4)
C4 C3 C6A 138.1(7)
C2 C3 C6A 105.6(6)
C4 C3 C6B 104.2(6)
C2 C3 C6B 139.1(5)
C6A C3 C6B 35.1(4)
C11 C10 C9 115.7(4)
C11 C10 C7A 105.7(6)
C9 C10 C7A 138.5(6)
C11 C10 C7B 141.2(5)
C9 C10 C7B 102.2(5)
C7A C10 C7B 37.8(4)
C6A C7A C10 118.8(10)
C6A C7A H7A 120.6
C10 C7A H7A 120.6
C7A C6A C3 120.0(11)
C7A C6A H6A 120.0
C3 C6A H6A 120.0
C6B C7B C10 111.5(10)
C6B C7B H7B 124.2
C10 C7B H7B 124.2
C7B C6B C3 113.6(11)
C7B C6B H6B 123.2
C3 C6B H6B 123.2

loop_
_geom_bond_atom_site_label_1
_geom_bond_atom_site_label_2
_geom_bond_distance
N1 C1 1.328(5)
N1 C5 1.335(5)
N2 C12 1.331(5)
N2 C8 1.341(5)
N2 H2A 0.878(10)
C25 C26 1.404(5)
C25 C30 1.406(5)
C25 B1 1.649(5)
C24 C23 1.384(5)
C24 C19 1.400(5)
C24 H24 0.9500
C13 C14 1.403(5)
C13 C18 1.402(5)
C13 B1 1.648(5)
C26 C27 1.394(5)
C26 H26 0.9500
C28 C27 1.380(6)
C28 C29 1.387(6)
C28 H28 0.9500
C1 C2 1.368(6)
C1 H1 0.9500
C16 C15 1.369(6)
C16 C17 1.387(6)
C16 H16 0.9500
C27 H27 0.9500
C20 C21 1.389(5)
C20 C19 1.390(5)
C20 H20 0.9500
C30 C29 1.400(5)
C30 H30 0.9500
C18 C17 1.390(5)
C18 H18 0.9500
C23 C22 1.385(6)
C23 H23 0.9500
C5 C4 1.363(6)
C5 H5 0.9500
C17 H17 0.9500
C34 C35 1.380(6)
C34 C33 1.387(6)
C34 H34 0.9500
C31 C32 1.398(5)
C31 C36 1.417(5)
C31 B1 1.632(6)
C14 C15 1.392(5)
C14 H14 0.9500
C19 B1 1.662(5)
C21 C22 1.392(5)
C21 H21 0.9500
C32 C33 1.370(6)
C32 H32 0.9500
C12 C11 1.338(6)
C12 H12 0.9500
C8 C9 1.343(6)
C8 H8 0.9500
C33 H33 0.9500
C35 C36 1.383(6)
C35 H35 0.9500
C29 H29 0.9500
C15 H15 0.9500
C36 H36 0.9500
C22 H22 0.9500
C9 C10 1.396(7)
C9 H9 0.9500
C2 C3 1.382(8)
C2 H2 0.9500
C11 C10 1.386(8)
C11 H11 0.9500
C4 C3 1.380(7)
C4 H4 0.9500
C3 C6A 1.483(12)
C3 C6B 1.559(13)
C10 C7A 1.479(11)
C10 C7B 1.546(14)
C7A C6A 1.344(14)
C7A H7A 0.9500
C6A H6A 0.9500
C7B C6B 1.312(13)
C7B H7B 0.9500
C6B H6B 0.9500
